data_2004786
loop_
_publ_author_name
'Othman, A. H.'
'Fun, H.-K.'
'Sivakumar, K.'

_publ_section_title (<i>N</i>-Pyrrolidinecarbodithioato-<i>S</i>,<i>S</i>')bis(triphenylphosphine)silver(I)
_journal_issue 4
_journal_name_full 'Acta Crystallographica Section C'
_journal_page_first 843
_journal_page_last 845
_journal_paper_doi 10.1107/S0108270195014806
_journal_volume 52
_journal_year 1996
_chemical_formula_iupac '[Ag (C5 H8 N1 S2)(C18 H15 P1)2]'
_chemical_formula_sum 'C41 H38 Ag N P2 S2'
_chemical_formula_weight 778.65
_chemical_name_systematic
;
Pyrrolidinedithiocarbamatobis(triphenylphosphine)silver(I).
;
_space_group_IT_number 14
_symmetry_cell_setting monoclinic
_symmetry_space_group_name_Hall '-P 2ybc'
_symmetry_space_group_name_H-M 'P 1 21/c 1'
_audit_creation_method SHELXL
_cell_angle_alpha 90
_cell_angle_beta 93.630(10)
_cell_angle_gamma 90
_cell_formula_units_Z 4
_cell_length_a 14.0400(10)
_cell_length_b 10.2220(10)
_cell_length_c 25.699(3)
_cell_measurement_reflns_used 25
_cell_measurement_temperature 293(2)
_cell_measurement_theta_max 25
_cell_measurement_theta_min 8
_cell_volume 3680.8(6)
_computing_cell_refinement XSCANS
_computing_data_collection 'XSCANS (Siemens, 1994)'
_computing_data_reduction XSCANS
_computing_molecular_graphics 'SHELXTL/PC (Sheldrick, 1990b)'
_computing_publication_material 'SHELXL93. Geometric calculations: PARST (Nardelli, 1983b)'
_computing_structure_refinement 'SHELXL93 (Sheldrick, 1993)'
_computing_structure_solution 'direct methods SHELXS86 (Sheldrick, 1990a)'
_diffrn_ambient_temperature 293(2)
_diffrn_measurement_device 'Siemens P4'
_diffrn_measurement_method \q/2\q
_diffrn_radiation_monochromator graphite
_diffrn_radiation_source 'fine-focus sealed tube'
_diffrn_radiation_type MoK\a
_diffrn_radiation_wavelength 0.71073
_diffrn_reflns_av_R_equivalents 0.0384
_diffrn_reflns_av_sigmaI/netI 0.0439
_diffrn_reflns_limit_h_max 18
_diffrn_reflns_limit_h_min -3
_diffrn_reflns_limit_k_max 13
_diffrn_reflns_limit_k_min -1
_diffrn_reflns_limit_l_max 33
_diffrn_reflns_limit_l_min -33
_diffrn_reflns_number 10421
_diffrn_reflns_theta_max 27.51
_diffrn_reflns_theta_min 1.45
_diffrn_standards_decay_% <3
_diffrn_standards_interval_count 97
_diffrn_standards_number 3
_exptl_absorpt_coefficient_mu 0.778
_exptl_absorpt_correction_type none
_exptl_crystal_colour colourless
_exptl_crystal_density_diffrn 1.405
_exptl_crystal_description block
_exptl_crystal_F_000 1600
_exptl_crystal_size_max 0.58
_exptl_crystal_size_mid 0.48
_exptl_crystal_size_min 0.42
_refine_diff_density_max 0.58
_refine_diff_density_min -0.74
_refine_ls_extinction_method none
_refine_ls_goodness_of_fit_all 1.032
_refine_ls_goodness_of_fit_obs 1.104
_refine_ls_matrix_type full
_refine_ls_number_parameters 544
_refine_ls_number_reflns 8368
_refine_ls_number_restraints 0
_refine_ls_restrained_S_all 1.534
_refine_ls_restrained_S_obs 1.104
_refine_ls_R_factor_all 0.0589
_refine_ls_R_factor_obs 0.0410
_refine_ls_shift/esd_max 0.001
_refine_ls_shift/esd_mean 0.000
_refine_ls_structure_factor_coef Fsqd
_refine_ls_weighting_scheme
;
calc w = 1/[\s^2^(F~o~^2^) + (0.0688P)^2^ + 0.6219P]
where P = (F~o~^2^ + 2F~c~^2^)/3
;
_refine_ls_wR_factor_all 0.1763
_refine_ls_wR_factor_obs 0.1111
_reflns_number_observed 6459
_reflns_number_total 8396
_reflns_observed_criterion >2sigma(I)
_cod_data_source_file mu1228.cif
_cod_data_source_block aho4
_cod_depositor_comments
;
The following automatic conversions were performed:
'_symmetry_cell_setting' value 'Monoclinic' changed to 'monoclinic'
according to '/home/saulius/struct/CIF-dictionaries/cif_core.dic'
dictionary named 'cif_core.dic' version 2.4.1 from 2010-06-29.

Automatic conversion script
Id: cif_fix_enum 1527 2010-12-29 10:47:43Z saulius 

The following automatic conversions were performed:

'_symmetry_cell_setting' value 'Monoclinic' changed to 'monoclinic'
according to /home/saulius/struct/CIF-dictionaries/cif_core.dic
dictionary named 'cif_core.dic' version 2.4.1 from
2010-06-29.

'_exptl_absorpt_correction_type' value 'None' changed to
'none' according to
/home/saulius/struct/CIF-dictionaries/cif_core.dic dictionary named
'cif_core.dic' version 2.4.1 from 2010-06-29.

'_geom_bond_publ_flag'
value 'Yes' changed to 'yes' according to
/home/saulius/struct/CIF-dictionaries/cif_core.dic dictionary named
'cif_core.dic' version 2.4.1 from 2010-06-29 (18
times).

'_geom_angle_publ_flag' value 'Yes' changed to 'yes'
according to /home/saulius/struct/CIF-dictionaries/cif_core.dic
dictionary named 'cif_core.dic' version 2.4.1 from 2010-06-29 (8
times).

Automatic conversion script
Id: cif_fix_values 1715 2011-07-08 13:25:40Z adriana 
;
_cod_original_sg_symbol_H-M 'P 21/c'
_cod_database_code 2004786

loop_
_symmetry_equiv_pos_as_xyz
'x, y, z'
'-x, y+1/2, -z+1/2'
'-x, -y, -z'
'x, -y-1/2, z-1/2'

loop_
_atom_site_aniso_label
_atom_site_aniso_U_11
_atom_site_aniso_U_22
_atom_site_aniso_U_33
_atom_site_aniso_U_12
_atom_site_aniso_U_13
_atom_site_aniso_U_23
Ag 0.04505(14) 0.04173(13) 0.03797(12) 0.00905(10) 0.00416(9) 0.00286(9)
S1 0.0487(5) 0.0799(7) 0.0803(7) -0.0081(5) -0.0015(5) -0.0229(6)
S2 0.0691(6) 0.0379(4) 0.0816(7) 0.0129(4) 0.0116(5) 0.0073(4)
P1 0.0420(4) 0.0384(4) 0.0325(3) 0.0022(3) 0.0037(3) 0.0013(3)
P2 0.0449(4) 0.0358(4) 0.0334(3) 0.0066(3) 0.0072(3) 0.0025(3)
N1 0.069(2) 0.131(4) 0.066(2) 0.051(2) -0.001(2) 0.009(2)
C1 0.047(2) 0.042(2) 0.0398(15) -0.0008(13) 0.0095(12) -0.0014(12)
C2 0.050(2) 0.062(2) 0.058(2) 0.010(2) 0.011(2) 0.004(2)
C3 0.056(2) 0.062(2) 0.093(3) 0.013(2) 0.025(2) 0.006(2)
C4 0.071(3) 0.059(2) 0.082(3) -0.007(2) 0.035(2) -0.018(2)
C5 0.079(3) 0.072(3) 0.058(2) -0.010(2) 0.022(2) -0.023(2)
C6 0.059(2) 0.062(2) 0.046(2) -0.001(2) 0.0085(15) -0.009(2)
C7 0.0418(15) 0.044(2) 0.0315(13) -0.0001(12) 0.0050(11) -0.0005(11)
C8 0.059(2) 0.046(2) 0.045(2) -0.006(2) 0.0029(15) 0.0035(14)
C9 0.056(2) 0.077(3) 0.052(2) -0.022(2) 0.000(2) -0.002(2)
C10 0.045(2) 0.100(3) 0.049(2) 0.000(2) -0.003(2) -0.007(2)
C11 0.056(2) 0.070(3) 0.051(2) 0.020(2) -0.003(2) -0.001(2)
C12 0.054(2) 0.046(2) 0.044(2) 0.005(2) 0.0008(14) -0.0023(14)
C13 0.044(2) 0.042(2) 0.042(2) 0.0022(13) 0.0013(12) 0.0032(12)
C14 0.077(3) 0.059(2) 0.055(2) -0.016(2) 0.009(2) 0.001(2)
C15 0.089(3) 0.065(3) 0.080(3) -0.019(2) 0.016(3) 0.021(2)
C16 0.077(3) 0.044(2) 0.102(4) -0.013(2) -0.001(3) 0.004(2)
C17 0.066(2) 0.046(2) 0.089(3) -0.003(2) 0.007(2) -0.017(2)
C18 0.052(2) 0.048(2) 0.061(2) -0.0022(15) 0.006(2) -0.010(2)
C19 0.046(2) 0.0404(15) 0.0368(14) 0.0062(13) 0.0067(12) 0.0021(12)
C20 0.052(2) 0.056(2) 0.045(2) 0.005(2) 0.0078(14) -0.0047(15)
C21 0.059(2) 0.082(3) 0.054(2) 0.008(2) -0.006(2) -0.011(2)
C22 0.050(2) 0.077(3) 0.073(3) 0.011(2) 0.000(2) 0.001(2)
C23 0.055(2) 0.097(3) 0.060(2) 0.027(2) 0.016(2) 0.005(2)
C24 0.057(2) 0.078(2) 0.039(2) 0.020(2) 0.0083(14) 0.002(2)
C25 0.057(2) 0.0373(15) 0.0373(14) 0.0033(13) 0.0138(13) 0.0022(12)
C26 0.080(3) 0.040(2) 0.045(2) 0.008(2) 0.001(2) -0.0005(14)
C27 0.105(4) 0.037(2) 0.063(2) 0.006(2) 0.010(2) 0.001(2)
C28 0.097(4) 0.045(2) 0.079(3) -0.016(2) 0.021(3) -0.010(2)
C29 0.064(3) 0.069(3) 0.091(3) -0.015(2) 0.008(2) -0.015(2)
C30 0.059(2) 0.048(2) 0.074(2) -0.001(2) 0.009(2) -0.003(2)
C31 0.043(2) 0.0393(15) 0.0378(14) 0.0038(12) 0.0053(11) 0.0039(12)
C32 0.054(2) 0.044(2) 0.039(2) 0.0025(15) 0.0049(13) 0.0004(13)
C33 0.057(2) 0.071(2) 0.0335(15) -0.002(2) 0.0060(13) -0.001(2)
C34 0.098(3) 0.060(2) 0.048(2) -0.002(2) 0.019(2) 0.014(2)
C35 0.152(5) 0.043(2) 0.065(3) -0.003(3) 0.036(3) 0.013(2)
C36 0.099(3) 0.040(2) 0.048(2) 0.000(2) 0.023(2) 0.0020(15)
C37 0.050(2) 0.086(3) 0.041(2) 0.024(2) 0.0060(14) 0.005(2)
C38 0.114(5) 0.142(6) 0.105(4) 0.088(4) 0.034(3) 0.048(4)
C39 0.196(9) 0.206(9) 0.071(4) 0.145(8) 0.018(5) 0.020(5)
C40 0.058(3) 0.232(9) 0.108(5) 0.051(4) -0.012(3) 0.036(5)
C41 0.063(3) 0.255(9) 0.072(3) 0.061(4) -0.008(2) -0.017(4)

loop_
_atom_site_label
_atom_site_occupancy
_atom_site_fract_x
_atom_site_fract_y
_atom_site_fract_z
_atom_site_U_iso_or_equiv
_atom_site_thermal_displace_type
_atom_site_calc_flag
_atom_site_refinement_flags
_atom_site_type_symbol
Ag 1 .25708(2) .30870(2) .151034(8) .04152(9) Uani d . Ag
S1 1 .07409(7) .29559(12) .11118(5) .0698(3) Uani d . S
S2 1 .18483(7) .53704(9) .13468(4) .0626(3) Uani d . S
P1 1 .25871(6) .23417(8) .24274(3) .0376(2) Uani d . P
P2 1 .36071(6) .21987(7) .08565(3) .0378(2) Uani d . P
N1 1 .0118(3) .5358(5) .09110(15) .0888(13) Uani d . N
C1 1 .1919(2) .3331(3) .28710(12) .0426(7) Uani d . C
C2 1 .1149(3) .4043(4) .2666(2) .0566(9) Uani d . C
C3 1 .0628(3) .4829(4) .2988(2) .0694(11) Uani d . C
C4 1 .0881(3) .4898(4) .3510(2) .0696(12) Uani d . C
C5 1 .1642(3) .4201(4) .3715(2) .0689(11) Uani d . C
C6 1 .2166(3) .3406(4) .34021(14) .0553(8) Uani d . C
C7 1 .3767(2) .2199(3) .27691(11) .0391(6) Uani d . C
C8 1 .4293(3) .3339(4) .28534(13) .0501(8) Uani d . C
C9 1 .5226(3) .3280(5) .3066(2) .0618(10) Uani d . C
C10 1 .5635(3) .2113(5) .3193(2) .0651(11) Uani d . C
C11 1 .5127(3) .0986(5) .31124(15) .0591(9) Uani d . C
C12 1 .4191(3) .1016(3) .29020(13) .0480(7) Uani d . C
C13 1 .2100(2) .0694(3) .24583(12) .0426(6) Uani d . C
C14 1 .1675(3) .0188(4) .2885(2) .0635(10) Uani d . C
C15 1 .1363(4) -0.1106(5) .2877(2) .0778(13) Uani d . C
C16 1 .1465(4) -0.1865(4) .2451(2) .0745(12) Uani d . C
C17 1 .1874(3) -0.1376(4) .2021(2) .0671(10) Uani d . C
C18 1 .2187(3) -.0100(3) .20225(15) .0535(8) Uani d . C
C19 1 .4854(2) .1953(3) .10727(11) .0409(6) Uani d . C
C20 1 .5135(3) .2204(4) .15900(13) .0507(8) Uani d . C
C21 1 .6078(3) .2095(4) .1775(2) .0654(10) Uani d . C
C22 1 .6755(3) .1728(5) .1440(2) .0669(10) Uani d . C
C23 1 .6492(3) .1471(5) .0924(2) .0702(11) Uani d . C
C24 1 .5559(3) .1595(4) .07402(14) .0575(9) Uani d . C
C25 1 .3177(2) .0602(3) .06374(12) .0434(7) Uani d . C
C26 1 .3693(3) -.0550(3) .07098(14) .0547(8) Uani d . C
C27 1 .3291(4) -0.1744(4) .0565(2) .0685(12) Uani d . C
C28 1 .2384(4) -0.1809(4) .0352(2) .0732(12) Uani d . C
C29 1 .1861(4) -.0677(5) .0271(2) .0746(12) Uani d . C
C30 1 .2248(3) .0524(4) .0419(2) .0602(9) Uani d . C
C31 1 .3695(2) .3095(3) .02455(11) .0399(6) Uani d . C
C32 1 .3876(2) .2496(3) -.02213(12) .0457(7) Uani d . C
C33 1 .4006(3) .3232(4) -.06657(12) .0535(8) Uani d . C
C34 1 .3941(3) .4567(4) -.0645(2) .0678(11) Uani d . C
C35 1 .3735(5) .5167(4) -.0188(2) .085(2) Uani d . C
C36 1 .3626(3) .4439(4) .0260(2) .0618(10) Uani d . C
C37 1 .0837(3) .4609(4) .11061(13) .0589(10) Uani d . C
C38 1 .0141(5) .6804(6) .0889(2) .119(3) Uani d . C
H38A 1 .0781(5) .7089(6) .0840(2) .080 Uiso d R H
H38B 1 -.0064(5) .7179(6) .1205(2) .080 Uiso d R H
C39 1 -.0502(6) .7183(9) .0444(2) .157(4) Uani d . C
H39A 1 -.0185(6) .7157(9) .0125(2) .080 Uiso d R H
H39B 1 -.0764(6) .8040(9) .0490(2) .080 Uiso d R H
C40 1 -0.1243(4) .6132(9) .0452(3) .133(3) Uani d . C
H40A 1 -0.1548(4) .6026(9) .0110(3) .080 Uiso d R H
H40B 1 -0.1719(4) .6397(9) .0683(3) .080 Uiso d R H
C41 1 -.0765(4) .4827(8) .0651(2) .131(3) Uani d . C
H41A 1 -0.1152(4) .4382(8) .0890(2) .080 Uiso d R H
H41B 1 -.0637(4) .4258(8) .0367(2) .080 Uiso d R H
H2 1 .102(3) .400(4) .2353(15) .050(11) Uiso d . H
H3 1 .012(3) .529(5) .2859(18) .087(15) Uiso d . H
H4 1 .057(3) .551(4) .3747(17) .076(13) Uiso d . H
H5 1 .177(4) .431(5) .405(2) .099(17) Uiso d . H
H6 1 .276(4) .291(5) .3564(19) .086(15) Uiso d . H
H8 1 .405(3) .409(4) .2761(13) .045(9) Uiso d . H
H9 1 .559(3) .400(5) .3112(18) .081(14) Uiso d . H
H10 1 .626(5) .211(6) .329(2) .12(2) Uiso d . H
H11 1 .530(3) .030(4) .3199(16) .061(13) Uiso d . H
H12 1 .384(3) .030(4) .2843(13) .047(10) Uiso d . H
H15 1 .104(4) -0.130(6) .314(2) .096(17) Uiso d . H
H14 1 .162(3) .067(4) .3176(17) .074(13) Uiso d . H
H16 1 .121(4) -0.276(6) .241(2) .108(18) Uiso d . H
H17 1 .196(3) -0.189(4) .1728(19) .076(14) Uiso d . H
H18 1 .244(3) .033(4) .1674(17) .068(11) Uiso d . H
H20 1 .465(3) .243(5) .1820(17) .074(12) Uiso d . H
H21 1 .623(4) .206(5) .215(2) .091(16) Uiso d . H
H22 1 .739(5) .150(6) .155(2) .12(2) Uiso d . H
H23 1 .694(3) .128(5) .0654(18) .082(13) Uiso d . H
H24 1 .542(3) .136(4) .0390(17) .066(11) Uiso d . H
H26 1 .435(3) -.047(4) .0868(16) .062(11) Uiso d . H
H27 1 .365(4) -0.241(6) .061(2) .100(18) Uiso d . H
H28 1 .213(3) -0.255(5) .0226(17) .076(13) Uiso d . H
H29 1 .138(5) -.074(6) .004(2) .13(2) Uiso d . H
H30 1 .190(3) .130(5) .0408(16) .070(12) Uiso d . H
H32 1 .396(3) .155(4) -.0233(14) .055(10) Uiso d . H
H33 1 .421(3) .270(4) -.0971(16) .068(12) Uiso d . H
H34 1 .402(3) .509(4) -.0931(16) .064(11) Uiso d . H
H35 1 .376(4) .607(6) -.014(2) .110(18) Uiso d . H
H36 1 .357(3) .481(4) .0570(16) .067(12) Uiso d . H

loop_
_atom_type_symbol
_atom_type_description
_atom_type_scat_dispersion_real
_atom_type_scat_dispersion_imag
_atom_type_scat_source
C C 0.0033 0.0016 'International Tables Vol C Tables 4.2.6.8 and 6.1.1.4'
H H 0.0000 0.0000 'International Tables Vol C Tables 4.2.6.8 and 6.1.1.4'
N N 0.0061 0.0033 'International Tables Vol C Tables 4.2.6.8 and 6.1.1.4'
P P 0.1023 0.0942 'International Tables Vol C Tables 4.2.6.8 and 6.1.1.4'
S S 0.1246 0.1234 'International Tables Vol C Tables 4.2.6.8 and 6.1.1.4'
Ag Ag -0.8971 1.1015 'International Tables Vol C Tables 4.2.6.8 and 6.1.1.4'

loop_
_geom_angle_atom_site_label_1
_geom_angle_atom_site_label_2
_geom_angle_atom_site_label_3
_geom_angle
_geom_angle_publ_flag
P2 Ag P1 124.43(3) yes
P2 Ag S2 117.85(3) yes
P1 Ag S2 114.52(3) yes
P2 Ag S1 108.11(3) yes
P1 Ag S1 107.23(3) yes
S2 Ag S1 68.15(4) yes
C37 S1 Ag 83.10(13) yes
C37 S2 Ag 87.46(14) yes
C13 P1 C1 106.00(14) no
C13 P1 C7 103.64(14) no
C1 P1 C7 103.29(14) no
C13 P1 Ag 110.19(10) no
C1 P1 Ag 116.71(11) no
C7 P1 Ag 115.78(9) no
C25 P2 C19 105.33(14) no
C25 P2 C31 102.90(14) no
C19 P2 C31 102.42(14) no
C25 P2 Ag 110.09(10) no
C19 P2 Ag 116.15(10) no
C31 P2 Ag 118.40(10) no
C37 N1 C41 123.5(5) ?
C37 N1 C38 124.6(5) ?
C41 N1 C38 111.8(5) ?
C2 C1 C6 119.1(3) ?
C2 C1 P1 118.4(3) ?
C6 C1 P1 122.5(3) ?
C1 C2 C3 120.4(4) ?
C4 C3 C2 119.9(4) ?
C5 C4 C3 120.1(4) ?
C4 C5 C6 120.9(4) ?
C5 C6 C1 119.6(4) ?
C12 C7 C8 118.6(3) ?
C12 C7 P1 123.5(3) ?
C8 C7 P1 117.6(3) ?
C9 C8 C7 120.3(4) ?
C10 C9 C8 120.5(4) ?
C9 C10 C11 119.8(4) ?
C10 C11 C12 120.9(4) ?
C7 C12 C11 119.9(4) ?
C14 C13 C18 118.9(3) ?
C14 C13 P1 124.2(3) ?
C18 C13 P1 116.8(2) ?
C13 C14 C15 119.7(4) ?
C16 C15 C14 120.3(4) ?
C15 C16 C17 120.9(4) ?
C16 C17 C18 119.5(4) ?
C17 C18 C13 120.7(4) ?
C20 C19 C24 117.7(3) ?
C20 C19 P2 118.5(2) ?
C24 C19 P2 123.7(3) ?
C21 C20 C19 121.5(3) ?
C22 C21 C20 119.5(4) ?
C21 C22 C23 120.1(4) ?
C24 C23 C22 120.4(4) ?
C23 C24 C19 120.9(3) ?
C26 C25 C30 118.2(3) ?
C26 C25 P2 124.1(3) ?
C30 C25 P2 117.5(3) ?
C27 C26 C25 120.7(4) ?
C28 C27 C26 120.5(4) ?
C27 C28 C29 119.8(4) ?
C28 C29 C30 120.4(5) ?
C29 C30 C25 120.2(4) ?
C36 C31 C32 118.8(3) ?
C36 C31 P2 117.8(3) ?
C32 C31 P2 123.2(2) ?
C31 C32 C33 120.9(3) ?
C34 C33 C32 119.7(3) ?
C33 C34 C35 119.7(4) ?
C34 C35 C36 120.7(4) ?
C31 C36 C35 120.0(4) ?
N1 C37 S1 121.0(4) ?
N1 C37 S2 117.8(4) ?
S1 C37 S2 121.2(2) ?
C39 C38 N1 106.3(7) ?
C38 C39 C40 101.2(6) ?
C39 C40 C41 109.4(5) ?
N1 C41 C40 99.5(6) ?

loop_
_geom_bond_atom_site_label_1
_geom_bond_atom_site_label_2
_geom_bond_distance
_geom_bond_publ_flag
Ag P2 2.4647(8) yes
Ag P1 2.4756(8) yes
Ag S2 2.5689(9) yes
Ag S1 2.7082(11) yes
S1 C37 1.695(4) yes
S2 C37 1.701(4) yes
P1 C13 1.821(3) yes
P1 C1 1.827(3) yes
P1 C7 1.831(3) yes
P2 C25 1.817(3) yes
P2 C19 1.820(3) yes
P2 C31 1.829(3) yes
N1 C37 1.339(5) yes
N1 C41 1.474(7) yes
N1 C38 1.479(8) yes
C1 C2 1.379(5) ?
C1 C6 1.389(5) ?
C2 C3 1.393(6) ?
C3 C4 1.369(7) ?
C4 C5 1.362(7) ?
C5 C6 1.387(5) ?
C7 C12 1.381(4) ?
C7 C8 1.390(5) ?
C8 C9 1.388(5) ?
C9 C10 1.356(6) ?
C10 C11 1.363(6) ?
C11 C12 1.390(5) ?
C13 C14 1.382(5) ?
C13 C18 1.395(5) ?
C14 C15 1.394(6) ?
C15 C16 1.358(7) ?
C16 C17 1.372(7) ?
C17 C18 1.376(5) ?
C19 C20 1.387(4) ?
C19 C24 1.397(4) ?
C20 C21 1.383(5) ?
C21 C22 1.373(6) ?
C22 C23 1.380(6) ?
C23 C24 1.369(6) ?
C25 C26 1.389(5) ?
C25 C30 1.390(5) ?
C26 C27 1.385(5) ?
C27 C28 1.355(7) ?
C28 C29 1.380(7) ?
C29 C30 1.385(6) ?
C31 C36 1.377(4) ?
C31 C32 1.385(4) ?
C32 C33 1.389(5) ?
C33 C34 1.369(6) ?
C34 C35 1.374(6) ?
C35 C36 1.388(5) ?
C38 C39 1.464(8) yes
C39 C40 1.497(11) yes
C40 C41 1.564(10) yes
